data_4301697
loop_
_publ_author_name
'Masataka Oishi'
'Hiroharu Suzuki'

_publ_section_title
;
Zirconocene-Iridium Hydrido Complexes: Arene Carbon-Hydrogen Bond
Activation and Formation of a Planar Square Zr2Ir2 Complex
;
_journal_name_full 'Inorganic Chemistry'
_journal_page_first 2349
_journal_page_last 2351
_journal_paper_doi 10.1021/ic8020113
_journal_volume 48
_journal_year 2009
_chemical_formula_sum 'C23 H32 Cl Ir Zr'
_chemical_formula_weight 627.36
_chemical_name_systematic
; 
 ? 
;
_space_group_IT_number 14
_symmetry_cell_setting monoclinic
_symmetry_space_group_name_Hall '-P 2ybc'
_symmetry_space_group_name_H-M 'P 1 21/c 1'
_atom_sites_solution_hydrogens geom
_atom_sites_solution_primary direct
_atom_sites_solution_secondary difmap
_audit_creation_method SHELXL-97
_cell_angle_alpha 90.00
_cell_angle_beta 101.0200(9)
_cell_angle_gamma 90.00
_cell_formula_units_Z 4
_cell_length_a 10.9313(3)
_cell_length_b 14.6109(3)
_cell_length_c 14.1202(4)
_cell_measurement_reflns_used 21734
_cell_measurement_temperature 153(2)
_cell_measurement_theta_max 27.48
_cell_measurement_theta_min 3.15
_cell_volume 2213.64(10)
_computing_cell_refinement 'PROCESS-AUTO (T.Higashi, 1998)'
_computing_data_collection 'PROCESS-AUTO (T.Higashi, 1998)'
_computing_data_reduction 'PROCESS-AUTO (T.Higashi, 1998)'
_computing_molecular_graphics 'ORTEX (P.McArdle, 1995)'
_computing_publication_material SHELXL-97
_computing_structure_refinement 'SHELXL-97 (Sheldrick, 1997)'
_computing_structure_solution 'SHELXS-97 (Sheldrick, 1990)'
_diffrn_ambient_temperature 153(2)
_diffrn_detector_area_resol_mean 100
_diffrn_measured_fraction_theta_full 0.996
_diffrn_measured_fraction_theta_max 0.996
_diffrn_measurement_device_type 'Rigaku R-AXIS RAPID Imaging Plate'
_diffrn_measurement_method 'oscillation photograph'
_diffrn_radiation_monochromator graphite
_diffrn_radiation_source 'Rigaku Rotating Anode ultraX18'
_diffrn_radiation_type MoK\a
_diffrn_radiation_wavelength 0.71069
_diffrn_reflns_av_R_equivalents 0.0198
_diffrn_reflns_av_sigmaI/netI 0.0055
_diffrn_reflns_limit_h_max 14
_diffrn_reflns_limit_h_min 0
_diffrn_reflns_limit_k_max 18
_diffrn_reflns_limit_k_min 0
_diffrn_reflns_limit_l_max 17
_diffrn_reflns_limit_l_min -18
_diffrn_reflns_number 21734
_diffrn_reflns_theta_full 27.48
_diffrn_reflns_theta_max 27.48
_diffrn_reflns_theta_min 3.15
_exptl_absorpt_coefficient_mu 6.601
_exptl_absorpt_correction_T_max 0.4818
_exptl_absorpt_correction_T_min 0.2827
_exptl_absorpt_correction_type numerical
_exptl_absorpt_process_details 'NUMABS (T.Higashi, 1999)'
_exptl_crystal_colour yellow
_exptl_crystal_density_diffrn 1.882
_exptl_crystal_density_meas ?
_exptl_crystal_density_method .
_exptl_crystal_description platelet
_exptl_crystal_F_000 1216
_exptl_crystal_size_max 0.350
_exptl_crystal_size_mid 0.300
_exptl_crystal_size_min 0.100
_refine_diff_density_max 0.915
_refine_diff_density_min -1.590
_refine_diff_density_rms 0.180
_refine_ls_extinction_method none
_refine_ls_goodness_of_fit_ref 1.540
_refine_ls_hydrogen_treatment ref
_refine_ls_matrix_type full
_refine_ls_number_parameters 247
_refine_ls_number_reflns 5056
_refine_ls_number_restraints 0
_refine_ls_restrained_S_all 1.540
_refine_ls_R_factor_all 0.0218
_refine_ls_R_factor_gt 0.0217
_refine_ls_shift/su_max 0.002
_refine_ls_shift/su_mean 0.000
_refine_ls_structure_factor_coef Fsqd
_refine_ls_weighting_details 'calc w=1/[\s^2^(Fo^2^)+(0.0299P)^2^+2.7940P] where P=(Fo^2^+2Fc^2^)/3'
_refine_ls_weighting_scheme calc
_refine_ls_wR_factor_gt 0.0661
_refine_ls_wR_factor_ref 0.0661
_reflns_number_gt 5046
_reflns_number_total 5265
_reflns_threshold_expression >2sigma(I)
_cod_data_source_file ic8020113_si_003_2.cif
_cod_data_source_block 1c
_cod_depositor_comments
;
The following automatic conversions were performed:
'_symmetry_cell_setting' value 'Monoclinic' changed to 'monoclinic'
according to '/home/saulius/struct/CIF-dictionaries/cif_core.dic'
dictionary named 'cif_core.dic' version 2.4.1 from 2010-06-29.

Automatic conversion script
Id: cif_fix_enum 1527 2010-12-29 10:47:43Z saulius 
;
_cod_original_sg_symbol_H-M 'P 21/c'
_cod_database_code 4301697

loop_
_symmetry_equiv_pos_as_xyz
'x, y, z'
'x, -y+1/2, z+1/2'
'-x, -y, -z'
'-x, y-1/2, -z-1/2'

loop_
_atom_site_label
_atom_site_type_symbol
_atom_site_fract_x
_atom_site_fract_y
_atom_site_fract_z
_atom_site_U_iso_or_equiv
_atom_site_adp_type
_atom_site_occupancy
_atom_site_symmetry_multiplicity
_atom_site_calc_flag
_atom_site_refinement_flags
_atom_site_disorder_assembly
_atom_site_disorder_group
Ir1 Ir 0.734417(10) 0.847750(8) 0.836059(8) 0.01427(6) Uani 1 1 d . . .
Zr1 Zr 0.50664(3) 0.82459(2) 0.711100(19) 0.01185(7) Uani 1 1 d . . .
Cl1 Cl 0.50587(8) 0.66087(5) 0.65823(7) 0.02349(17) Uani 1 1 d . . .
C1 C 0.2947(3) 0.8903(2) 0.7122(2) 0.0149(6) Uani 1 1 d . . .
C2 C 0.2804(3) 0.7936(2) 0.7128(2) 0.0175(6) Uani 1 1 d . . .
C3 C 0.3424(3) 0.7598(2) 0.8040(2) 0.0208(6) Uani 1 1 d . . .
C4 C 0.3973(3) 0.8346(2) 0.8594(2) 0.0198(6) Uani 1 1 d . . .
C5 C 0.3711(3) 0.9147(2) 0.8018(2) 0.0167(6) Uani 1 1 d . . .
C6 C 0.3956(3) 0.9321(2) 0.5869(2) 0.0161(6) Uani 1 1 d . . .
C7 C 0.5122(3) 0.9737(2) 0.6252(2) 0.0183(6) Uani 1 1 d . . .
C8 C 0.6070(3) 0.9218(2) 0.5926(2) 0.0222(7) Uani 1 1 d . . .
C9 C 0.5513(4) 0.8469(2) 0.5394(3) 0.0223(7) Uani 1 1 d . . .
C10 C 0.4199(3) 0.8518(2) 0.5361(2) 0.0188(6) Uani 1 1 d . . .
C11 C 0.2740(3) 0.9508(2) 0.6215(2) 0.0169(6) Uani 1 1 d . . .
C12 C 0.1603(3) 0.9202(3) 0.5465(3) 0.0268(7) Uani 1 1 d . . .
C13 C 0.2601(3) 1.0518(2) 0.6461(3) 0.0251(7) Uani 1 1 d . . .
C14 C 0.9235(3) 0.9050(2) 0.8353(2) 0.0199(6) Uani 1 1 d . . .
C15 C 0.8609(3) 0.9642(2) 0.8900(3) 0.0223(7) Uani 1 1 d . . .
C16 C 0.8337(3) 0.9132(3) 0.9720(2) 0.0247(7) Uani 1 1 d . . .
C17 C 0.8822(3) 0.8227(3) 0.9670(2) 0.0229(7) Uani 1 1 d . . .
C18 C 0.9360(3) 0.8165(2) 0.8823(2) 0.0200(6) Uani 1 1 d . . .
C19 C 0.9759(4) 0.9290(3) 0.7466(3) 0.0319(8) Uani 1 1 d . . .
C20 C 0.8332(4) 1.0642(3) 0.8713(4) 0.0394(10) Uani 1 1 d . . .
C21 C 0.7762(4) 0.9531(4) 1.0520(3) 0.0490(13) Uani 1 1 d . . .
C22 C 0.8852(4) 0.7490(3) 1.0419(3) 0.0368(10) Uani 1 1 d . . .
C23 C 1.0071(4) 0.7364(3) 0.8517(3) 0.0329(8) Uani 1 1 d . . .
H24 H 0.629(4) 0.779(3) 0.862(3) 0.035(12) Uiso 1 1 d . . .
H25 H 0.703(5) 0.807(4) 0.721(4) 0.047(15) Uiso 1 1 d . . .
H26 H 0.611(5) 0.911(4) 0.798(4) 0.045(14) Uiso 1 1 d . . .

loop_
_atom_site_aniso_label
_atom_site_aniso_U_11
_atom_site_aniso_U_22
_atom_site_aniso_U_33
_atom_site_aniso_U_23
_atom_site_aniso_U_13
_atom_site_aniso_U_12
Ir1 0.01236(8) 0.01666(8) 0.01327(8) -0.00058(4) 0.00116(5) -0.00025(4)
Zr1 0.01234(14) 0.01221(13) 0.01097(13) 0.00087(10) 0.00215(10) 0.00034(10)
Cl1 0.0268(4) 0.0149(3) 0.0278(4) -0.0034(3) 0.0027(3) 0.0024(3)
C1 0.0127(13) 0.0156(14) 0.0171(14) 0.0014(11) 0.0048(11) 0.0022(10)
C2 0.0148(13) 0.0155(15) 0.0229(15) 0.0005(11) 0.0059(12) -0.0014(11)
C3 0.0195(15) 0.0219(16) 0.0223(15) 0.0066(12) 0.0076(12) -0.0001(12)
C4 0.0204(16) 0.0263(16) 0.0141(14) 0.0024(12) 0.0070(12) 0.0029(12)
C5 0.0172(14) 0.0192(15) 0.0146(13) -0.0012(11) 0.0053(11) 0.0023(11)
C6 0.0197(14) 0.0166(14) 0.0123(13) 0.0027(11) 0.0034(11) 0.0013(11)
C7 0.0194(15) 0.0179(14) 0.0171(14) 0.0058(11) 0.0027(11) -0.0012(12)
C8 0.0211(15) 0.0265(17) 0.0200(15) 0.0080(13) 0.0068(12) -0.0006(13)
C9 0.0262(18) 0.0276(18) 0.0149(15) 0.0038(11) 0.0086(13) 0.0049(12)
C10 0.0230(17) 0.0210(16) 0.0122(14) 0.0012(10) 0.0029(12) 0.0028(11)
C11 0.0150(13) 0.0185(15) 0.0165(14) 0.0021(11) 0.0014(11) 0.0021(11)
C12 0.0184(15) 0.037(2) 0.0214(16) 0.0040(14) -0.0045(13) 0.0007(14)
C13 0.0279(18) 0.0182(17) 0.0293(17) 0.0039(13) 0.0063(14) 0.0085(12)
C14 0.0145(14) 0.0258(16) 0.0189(14) 0.0017(12) 0.0021(11) -0.0032(12)
C15 0.0165(14) 0.0199(16) 0.0289(17) -0.0043(13) 0.0003(12) -0.0053(12)
C16 0.0172(15) 0.038(2) 0.0181(15) -0.0117(14) 0.0014(12) -0.0079(14)
C17 0.0180(15) 0.0328(18) 0.0152(15) 0.0027(13) -0.0033(12) -0.0065(14)
C18 0.0147(14) 0.0243(16) 0.0194(15) -0.0005(12) -0.0008(12) 0.0003(12)
C19 0.0279(18) 0.046(2) 0.0230(17) 0.0045(16) 0.0084(14) -0.0097(17)
C20 0.0289(19) 0.0203(18) 0.065(3) -0.0031(18) -0.0014(19) 0.0000(15)
C21 0.038(2) 0.075(4) 0.038(2) -0.036(2) 0.0191(19) -0.018(2)
C22 0.033(2) 0.050(3) 0.0234(18) 0.0152(17) -0.0053(15) -0.0130(18)
C23 0.0235(17) 0.032(2) 0.042(2) -0.0059(16) 0.0021(15) 0.0099(15)

loop_
_atom_type_symbol
_atom_type_description
_atom_type_scat_dispersion_real
_atom_type_scat_dispersion_imag
_atom_type_scat_source
C C 0.0033 0.0016 'International Tables Vol C Tables 4.2.6.8 and 6.1.1.4'
H H 0.0000 0.0000 'International Tables Vol C Tables 4.2.6.8 and 6.1.1.4'
Cl Cl 0.1484 0.1585 'International Tables Vol C Tables 4.2.6.8 and 6.1.1.4'
Ir Ir -1.4442 7.9887 'International Tables Vol C Tables 4.2.6.8 and 6.1.1.4'
Zr Zr -2.9673 0.5597 'International Tables Vol C Tables 4.2.6.8 and 6.1.1.4'

loop_
_geom_angle_atom_site_label_1
_geom_angle_atom_site_label_2
_geom_angle_atom_site_label_3
_geom_angle
_geom_angle_site_symmetry_1
_geom_angle_site_symmetry_3
_geom_angle_publ_flag
C18 Ir1 C16 62.84(13) . . ?
C18 Ir1 C14 37.94(12) . . ?
C16 Ir1 C14 62.94(12) . . ?
C18 Ir1 C15 62.74(13) . . ?
C16 Ir1 C15 38.05(13) . . ?
C14 Ir1 C15 37.08(12) . . ?
C18 Ir1 C17 37.45(12) . . ?
C16 Ir1 C17 37.33(14) . . ?
C14 Ir1 C17 62.80(12) . . ?
C15 Ir1 C17 62.70(13) . . ?
C18 Ir1 Zr1 151.37(9) . . ?
C16 Ir1 Zr1 145.72(9) . . ?
C14 Ir1 Zr1 139.43(8) . . ?
C15 Ir1 Zr1 136.84(9) . . ?
C17 Ir1 Zr1 156.88(9) . . ?
C6 Zr1 C7 33.13(10) . . ?
C6 Zr1 C10 33.19(10) . . ?
C7 Zr1 C10 54.73(10) . . ?
C6 Zr1 Cl1 114.76(8) . . ?
C7 Zr1 Cl1 133.34(8) . . ?
C10 Zr1 Cl1 83.01(7) . . ?
C6 Zr1 C5 76.86(10) . . ?
C7 Zr1 C5 82.08(11) . . ?
C10 Zr1 C5 105.76(11) . . ?
Cl1 Zr1 C5 133.19(8) . . ?
C6 Zr1 C1 55.73(10) . . ?
C7 Zr1 C1 77.17(10) . . ?
C10 Zr1 C1 76.68(11) . . ?
Cl1 Zr1 C1 114.61(8) . . ?
C5 Zr1 C1 32.91(10) . . ?
C6 Zr1 C2 76.85(10) . . ?
C7 Zr1 C2 106.04(10) . . ?
C10 Zr1 C2 81.41(11) . . ?
Cl1 Zr1 C2 83.34(8) . . ?
C5 Zr1 C2 54.03(10) . . ?
C1 Zr1 C2 32.83(10) . . ?
C6 Zr1 C9 54.11(10) . . ?
C7 Zr1 C9 53.72(10) . . ?
C10 Zr1 C9 32.60(11) . . ?
Cl1 Zr1 C9 80.28(8) . . ?
C5 Zr1 C9 130.46(10) . . ?
C1 Zr1 C9 107.31(11) . . ?
C2 Zr1 C9 113.17(12) . . ?
C6 Zr1 C8 53.82(10) . . ?
C7 Zr1 C8 32.53(11) . . ?
C10 Zr1 C8 53.36(11) . . ?
Cl1 Zr1 C8 107.96(8) . . ?
C5 Zr1 C8 113.97(11) . . ?
C1 Zr1 C8 107.42(10) . . ?
C2 Zr1 C8 129.93(10) . . ?
C9 Zr1 C8 31.37(11) . . ?
C6 Zr1 C3 107.13(10) . . ?
C7 Zr1 C3 130.27(11) . . ?
C10 Zr1 C3 112.87(11) . . ?
Cl1 Zr1 C3 80.74(8) . . ?
C5 Zr1 C3 53.16(11) . . ?
C1 Zr1 C3 53.72(10) . . ?
C2 Zr1 C3 32.29(10) . . ?
C9 Zr1 C3 142.47(12) . . ?
C8 Zr1 C3 160.84(11) . . ?
C6 Zr1 C4 107.07(10) . . ?
C7 Zr1 C4 113.48(11) . . ?
C10 Zr1 C4 129.71(11) . . ?
Cl1 Zr1 C4 108.49(8) . . ?
C5 Zr1 C4 32.21(10) . . ?
C1 Zr1 C4 53.70(10) . . ?
C2 Zr1 C4 53.16(11) . . ?
C9 Zr1 C4 160.88(11) . . ?
C8 Zr1 C4 143.46(11) . . ?
C3 Zr1 C4 31.45(11) . . ?
C6 Zr1 Ir1 128.78(7) . . ?
C7 Zr1 Ir1 95.73(7) . . ?
C10 Zr1 Ir1 136.92(8) . . ?
Cl1 Zr1 Ir1 104.87(2) . . ?
C5 Zr1 Ir1 99.01(7) . . ?
C1 Zr1 Ir1 131.63(7) . . ?
C2 Zr1 Ir1 140.97(8) . . ?
C9 Zr1 Ir1 105.84(9) . . ?
C8 Zr1 Ir1 84.54(8) . . ?
C3 Zr1 Ir1 110.20(8) . . ?
C4 Zr1 Ir1 88.63(8) . . ?
C2 C1 C5 106.9(3) . . ?
C2 C1 C11 125.3(3) . . ?
C5 C1 C11 124.4(3) . . ?
C2 C1 Zr1 73.87(17) . . ?
C5 C1 Zr1 73.44(17) . . ?
C11 C1 Zr1 101.75(18) . . ?
C1 C2 C3 108.5(3) . . ?
C1 C2 Zr1 73.30(16) . . ?
C3 C2 Zr1 76.87(18) . . ?
C4 C3 C2 108.1(3) . . ?
C4 C3 Zr1 74.65(18) . . ?
C2 C3 Zr1 70.84(17) . . ?
C3 C4 C5 107.6(3) . . ?
C3 C4 Zr1 73.91(18) . . ?
C5 C4 Zr1 70.11(17) . . ?
C1 C5 C4 108.8(3) . . ?
C1 C5 Zr1 73.65(17) . . ?
C4 C5 Zr1 77.67(18) . . ?
C7 C6 C10 107.6(3) . . ?
C7 C6 C11 125.0(3) . . ?
C10 C6 C11 124.5(3) . . ?
C7 C6 Zr1 73.78(17) . . ?
C10 C6 Zr1 73.88(18) . . ?
C11 C6 Zr1 102.99(18) . . ?
C6 C7 C8 107.7(3) . . ?
C6 C7 Zr1 73.09(17) . . ?
C8 C7 Zr1 77.32(18) . . ?
C9 C8 C7 108.7(3) . . ?
C9 C8 Zr1 73.95(19) . . ?
C7 C8 Zr1 70.15(17) . . ?
C8 C9 C10 108.1(3) . . ?
C8 C9 Zr1 74.68(19) . . ?
C10 C9 Zr1 70.61(19) . . ?
C6 C10 C9 107.9(3) . . ?
C6 C10 Zr1 72.92(18) . . ?
C9 C10 Zr1 76.8(2) . . ?
C6 C11 C13 112.1(3) . . ?
C6 C11 C1 99.5(2) . . ?
C13 C11 C1 111.7(3) . . ?
C6 C11 C12 111.5(3) . . ?
C13 C11 C12 109.5(3) . . ?
C1 C11 C12 112.2(3) . . ?
C15 C14 C18 107.9(3) . . ?
C15 C14 C19 127.3(3) . . ?
C18 C14 C19 124.7(3) . . ?
C15 C14 Ir1 71.49(18) . . ?
C18 C14 Ir1 70.68(18) . . ?
C19 C14 Ir1 126.0(2) . . ?
C14 C15 C16 108.3(3) . . ?
C14 C15 C20 126.7(4) . . ?
C16 C15 C20 124.9(4) . . ?
C14 C15 Ir1 71.43(19) . . ?
C16 C15 Ir1 70.92(18) . . ?
C20 C15 Ir1 126.1(3) . . ?
C17 C16 C15 107.5(3) . . ?
C17 C16 C21 127.2(4) . . ?
C15 C16 C21 125.1(4) . . ?
C17 C16 Ir1 71.70(19) . . ?
C15 C16 Ir1 71.03(18) . . ?
C21 C16 Ir1 127.3(3) . . ?
C16 C17 C18 108.3(3) . . ?
C16 C17 C22 125.8(3) . . ?
C18 C17 C22 125.7(4) . . ?
C16 C17 Ir1 70.96(19) . . ?
C18 C17 Ir1 70.58(18) . . ?
C22 C17 Ir1 127.7(2) . . ?
C17 C18 C14 108.0(3) . . ?
C17 C18 C23 127.1(3) . . ?
C14 C18 C23 124.6(3) . . ?
C17 C18 Ir1 71.97(19) . . ?
C14 C18 Ir1 71.38(18) . . ?
C23 C18 Ir1 127.6(2) . . ?

loop_
_geom_bond_atom_site_label_1
_geom_bond_atom_site_label_2
_geom_bond_distance
_geom_bond_site_symmetry_2
_geom_bond_publ_flag
Ir1 C18 2.222(3) . ?
Ir1 C16 2.231(3) . ?
Ir1 C14 2.232(3) . ?
Ir1 C15 2.232(3) . ?
Ir1 C17 2.241(3) . ?
Ir1 Zr1 2.7835(3) . ?
Zr1 C6 2.491(3) . ?
Zr1 C7 2.500(3) . ?
Zr1 C10 2.503(3) . ?
Zr1 Cl1 2.5053(8) . ?
Zr1 C5 2.508(3) . ?
Zr1 C1 2.511(3) . ?
Zr1 C2 2.518(3) . ?
Zr1 C9 2.584(3) . ?
Zr1 C8 2.593(3) . ?
Zr1 C3 2.596(3) . ?
Zr1 C4 2.606(3) . ?
C1 C2 1.421(4) . ?
C1 C5 1.422(4) . ?
C1 C11 1.537(4) . ?
C2 C3 1.424(5) . ?
C3 C4 1.410(5) . ?
C4 C5 1.422(4) . ?
C6 C7 1.423(4) . ?
C6 C10 1.427(4) . ?
C6 C11 1.525(4) . ?
C7 C8 1.429(5) . ?
C8 C9 1.399(5) . ?
C9 C10 1.430(5) . ?
C11 C13 1.530(5) . ?
C11 C12 1.537(5) . ?
C14 C15 1.419(5) . ?
C14 C18 1.448(5) . ?
C14 C19 1.514(5) . ?
C15 C16 1.455(5) . ?
C15 C20 1.505(5) . ?
C16 C17 1.431(5) . ?
C16 C21 1.511(5) . ?
C17 C18 1.433(5) . ?
C17 C22 1.504(5) . ?
C18 C23 1.513(5) . ?

loop_
_geom_torsion_atom_site_label_1
_geom_torsion_atom_site_label_2
_geom_torsion_atom_site_label_3
_geom_torsion_atom_site_label_4
_geom_torsion
_geom_torsion_site_symmetry_1
_geom_torsion_site_symmetry_2
_geom_torsion_site_symmetry_3
_geom_torsion_site_symmetry_4
_geom_torsion_publ_flag
C18 Ir1 Zr1 C6 -107.0(2) . . . . ?
C16 Ir1 Zr1 C6 78.1(2) . . . . ?
C14 Ir1 Zr1 C6 -40.03(17) . . . . ?
C15 Ir1 Zr1 C6 16.75(16) . . . . ?
C17 Ir1 Zr1 C6 158.9(3) . . . . ?
C18 Ir1 Zr1 C7 -104.5(2) . . . . ?
C16 Ir1 Zr1 C7 80.6(2) . . . . ?
C14 Ir1 Zr1 C7 -37.51(16) . . . . ?
C15 Ir1 Zr1 C7 19.27(15) . . . . ?
C17 Ir1 Zr1 C7 161.5(3) . . . . ?
C18 Ir1 Zr1 C10 -62.4(2) . . . . ?
C16 Ir1 Zr1 C10 122.7(2) . . . . ?
C14 Ir1 Zr1 C10 4.54(17) . . . . ?
C15 Ir1 Zr1 C10 61.32(17) . . . . ?
C17 Ir1 Zr1 C10 -156.5(3) . . . . ?
C18 Ir1 Zr1 Cl1 33.28(19) . . . . ?
C16 Ir1 Zr1 Cl1 -141.62(18) . . . . ?
C14 Ir1 Zr1 Cl1 100.25(14) . . . . ?
C15 Ir1 Zr1 Cl1 157.03(14) . . . . ?
C17 Ir1 Zr1 Cl1 -60.8(3) . . . . ?
C18 Ir1 Zr1 C5 172.7(2) . . . . ?
C16 Ir1 Zr1 C5 -2.2(2) . . . . ?
C14 Ir1 Zr1 C5 -120.37(16) . . . . ?
C15 Ir1 Zr1 C5 -63.58(15) . . . . ?
C17 Ir1 Zr1 C5 78.6(3) . . . . ?
C18 Ir1 Zr1 C1 177.6(2) . . . . ?
C16 Ir1 Zr1 C1 2.7(2) . . . . ?
C14 Ir1 Zr1 C1 -115.42(17) . . . . ?
C15 Ir1 Zr1 C1 -58.64(16) . . . . ?
C17 Ir1 Zr1 C1 83.5(3) . . . . ?
C18 Ir1 Zr1 C2 131.1(2) . . . . ?
C16 Ir1 Zr1 C2 -43.8(2) . . . . ?
C14 Ir1 Zr1 C2 -161.89(18) . . . . ?
C15 Ir1 Zr1 C2 -105.10(18) . . . . ?
C17 Ir1 Zr1 C2 37.1(3) . . . . ?
C18 Ir1 Zr1 C9 -50.6(2) . . . . ?
C16 Ir1 Zr1 C9 134.5(2) . . . . ?
C14 Ir1 Zr1 C9 16.34(16) . . . . ?
C15 Ir1 Zr1 C9 73.13(15) . . . . ?
C17 Ir1 Zr1 C9 -144.7(3) . . . . ?
C18 Ir1 Zr1 C8 -73.9(2) . . . . ?
C16 Ir1 Zr1 C8 111.2(2) . . . . ?
C14 Ir1 Zr1 C8 -6.92(16) . . . . ?
C15 Ir1 Zr1 C8 49.87(16) . . . . ?
C17 Ir1 Zr1 C8 -167.9(3) . . . . ?
C18 Ir1 Zr1 C3 118.7(2) . . . . ?
C16 Ir1 Zr1 C3 -56.2(2) . . . . ?
C14 Ir1 Zr1 C3 -174.32(16) . . . . ?
C15 Ir1 Zr1 C3 -117.54(16) . . . . ?
C17 Ir1 Zr1 C3 24.6(3) . . . . ?
C18 Ir1 Zr1 C4 142.1(2) . . . . ?
C16 Ir1 Zr1 C4 -32.8(2) . . . . ?
C14 Ir1 Zr1 C4 -150.98(16) . . . . ?
C15 Ir1 Zr1 C4 -94.19(15) . . . . ?
C17 Ir1 Zr1 C4 48.0(3) . . . . ?
C6 Zr1 C1 C2 123.2(2) . . . . ?
C7 Zr1 C1 C2 151.11(19) . . . . ?
C10 Zr1 C1 C2 94.80(18) . . . . ?
Cl1 Zr1 C1 C2 19.05(18) . . . . ?
C5 Zr1 C1 C2 -113.6(3) . . . . ?
C9 Zr1 C1 C2 106.08(18) . . . . ?
C8 Zr1 C1 C2 138.99(18) . . . . ?
C3 Zr1 C1 C2 -37.20(18) . . . . ?
C4 Zr1 C1 C2 -76.49(19) . . . . ?
Ir1 Zr1 C1 C2 -122.65(16) . . . . ?
C6 Zr1 C1 C5 -123.1(2) . . . . ?
C7 Zr1 C1 C5 -95.26(19) . . . . ?
C10 Zr1 C1 C5 -151.6(2) . . . . ?
Cl1 Zr1 C1 C5 132.68(17) . . . . ?
C2 Zr1 C1 C5 113.6(3) . . . . ?
C9 Zr1 C1 C5 -140.29(18) . . . . ?
C8 Zr1 C1 C5 -107.38(19) . . . . ?
C3 Zr1 C1 C5 76.4(2) . . . . ?
C4 Zr1 C1 C5 37.14(18) . . . . ?
Ir1 Zr1 C1 C5 -9.0(2) . . . . ?
C6 Zr1 C1 C11 -0.40(17) . . . . ?
C7 Zr1 C1 C11 27.47(19) . . . . ?
C10 Zr1 C1 C11 -28.84(19) . . . . ?
Cl1 Zr1 C1 C11 -104.60(18) . . . . ?
C5 Zr1 C1 C11 122.7(3) . . . . ?
C2 Zr1 C1 C11 -123.6(3) . . . . ?
C9 Zr1 C1 C11 -17.6(2) . . . . ?
C8 Zr1 C1 C11 15.3(2) . . . . ?
C3 Zr1 C1 C11 -160.8(2) . . . . ?
C4 Zr1 C1 C11 159.9(2) . . . . ?
Ir1 Zr1 C1 C11 113.71(17) . . . . ?
C5 C1 C2 C3 2.9(3) . . . . ?
C11 C1 C2 C3 162.7(3) . . . . ?
Zr1 C1 C2 C3 69.5(2) . . . . ?
C5 C1 C2 Zr1 -66.6(2) . . . . ?
C11 C1 C2 Zr1 93.2(3) . . . . ?
C6 Zr1 C2 C1 -45.22(17) . . . . ?
C7 Zr1 C2 C1 -29.35(19) . . . . ?
C10 Zr1 C2 C1 -78.72(18) . . . . ?
Cl1 Zr1 C2 C1 -162.62(17) . . . . ?
C5 Zr1 C2 C1 37.96(17) . . . . ?
C9 Zr1 C2 C1 -86.20(18) . . . . ?
C8 Zr1 C2 C1 -54.7(2) . . . . ?
C3 Zr1 C2 C1 114.2(3) . . . . ?
C4 Zr1 C2 C1 78.27(19) . . . . ?
Ir1 Zr1 C2 C1 91.94(18) . . . . ?
C6 Zr1 C2 C3 -159.4(2) . . . . ?
C7 Zr1 C2 C3 -143.52(19) . . . . ?
C10 Zr1 C2 C3 167.1(2) . . . . ?
Cl1 Zr1 C2 C3 83.21(19) . . . . ?
C5 Zr1 C2 C3 -76.2(2) . . . . ?
C1 Zr1 C2 C3 -114.2(3) . . . . ?
C9 Zr1 C2 C3 159.63(19) . . . . ?
C8 Zr1 C2 C3 -168.91(19) . . . . ?
C4 Zr1 C2 C3 -35.90(19) . . . . ?
Ir1 Zr1 C2 C3 -22.2(2) . . . . ?
C1 C2 C3 C4 -1.2(4) . . . . ?
Zr1 C2 C3 C4 65.9(2) . . . . ?
C1 C2 C3 Zr1 -67.1(2) . . . . ?
C6 Zr1 C3 C4 -94.9(2) . . . . ?
C7 Zr1 C3 C4 -67.4(2) . . . . ?
C10 Zr1 C3 C4 -129.75(19) . . . . ?
Cl1 Zr1 C3 C4 151.9(2) . . . . ?
C5 Zr1 C3 C4 -36.74(19) . . . . ?
C1 Zr1 C3 C4 -78.0(2) . . . . ?
C2 Zr1 C3 C4 -115.9(3) . . . . ?
C9 Zr1 C3 C4 -147.6(2) . . . . ?
C8 Zr1 C3 C4 -89.2(4) . . . . ?
Ir1 Zr1 C3 C4 49.4(2) . . . . ?
C6 Zr1 C3 C2 21.0(2) . . . . ?
C7 Zr1 C3 C2 48.5(2) . . . . ?
C10 Zr1 C3 C2 -13.9(2) . . . . ?
Cl1 Zr1 C3 C2 -92.16(19) . . . . ?
C5 Zr1 C3 C2 79.1(2) . . . . ?
C1 Zr1 C3 C2 37.85(18) . . . . ?
C9 Zr1 C3 C2 -31.7(3) . . . . ?
C8 Zr1 C3 C2 26.7(4) . . . . ?
C4 Zr1 C3 C2 115.9(3) . . . . ?
Ir1 Zr1 C3 C2 165.30(17) . . . . ?
C2 C3 C4 C5 -1.0(4) . . . . ?
Zr1 C3 C4 C5 62.4(2) . . . . ?
C2 C3 C4 Zr1 -63.4(2) . . . . ?
C6 Zr1 C4 C3 95.1(2) . . . . ?
C7 Zr1 C4 C3 129.82(19) . . . . ?
C10 Zr1 C4 C3 67.1(2) . . . . ?
Cl1 Zr1 C4 C3 -29.3(2) . . . . ?
C5 Zr1 C4 C3 116.1(3) . . . . ?
C1 Zr1 C4 C3 78.1(2) . . . . ?
C2 Zr1 C4 C3 36.90(19) . . . . ?
C9 Zr1 C4 C3 85.6(4) . . . . ?
C8 Zr1 C4 C3 146.5(2) . . . . ?
Ir1 Zr1 C4 C3 -134.53(19) . . . . ?
C6 Zr1 C4 C5 -21.0(2) . . . . ?
C7 Zr1 C4 C5 13.7(2) . . . . ?
C10 Zr1 C4 C5 -49.0(2) . . . . ?
Cl1 Zr1 C4 C5 -145.39(18) . . . . ?
C1 Zr1 C4 C5 -37.99(18) . . . . ?
C2 Zr1 C4 C5 -79.2(2) . . . . ?
C9 Zr1 C4 C5 -30.5(5) . . . . ?
C8 Zr1 C4 C5 30.5(3) . . . . ?
C3 Zr1 C4 C5 -116.1(3) . . . . ?
Ir1 Zr1 C4 C5 109.38(19) . . . . ?
C2 C1 C5 C4 -3.6(3) . . . . ?
C11 C1 C5 C4 -163.5(3) . . . . ?
Zr1 C1 C5 C4 -70.4(2) . . . . ?
C2 C1 C5 Zr1 66.9(2) . . . . ?
C11 C1 C5 Zr1 -93.1(3) . . . . ?
C3 C4 C5 C1 2.8(4) . . . . ?
Zr1 C4 C5 C1 67.7(2) . . . . ?
C3 C4 C5 Zr1 -64.9(2) . . . . ?
C6 Zr1 C5 C1 45.29(18) . . . . ?
C7 Zr1 C5 C1 78.61(19) . . . . ?
C10 Zr1 C5 C1 28.8(2) . . . . ?
Cl1 Zr1 C5 C1 -66.5(2) . . . . ?
C2 Zr1 C5 C1 -37.86(18) . . . . ?
C9 Zr1 C5 C1 53.3(2) . . . . ?
C8 Zr1 C5 C1 85.2(2) . . . . ?
C3 Zr1 C5 C1 -78.3(2) . . . . ?
C4 Zr1 C5 C1 -114.1(3) . . . . ?
Ir1 Zr1 C5 C1 173.19(17) . . . . ?
C6 Zr1 C5 C4 159.4(2) . . . . ?
C7 Zr1 C5 C4 -167.3(2) . . . . ?
C10 Zr1 C5 C4 142.9(2) . . . . ?
Cl1 Zr1 C5 C4 47.6(2) . . . . ?
C1 Zr1 C5 C4 114.1(3) . . . . ?
C2 Zr1 C5 C4 76.2(2) . . . . ?
C9 Zr1 C5 C4 167.4(2) . . . . ?
C8 Zr1 C5 C4 -160.71(19) . . . . ?
C3 Zr1 C5 C4 35.8(2) . . . . ?
Ir1 Zr1 C5 C4 -72.71(19) . . . . ?
C10 Zr1 C6 C7 -114.3(3) . . . . ?
Cl1 Zr1 C6 C7 -132.56(17) . . . . ?
C5 Zr1 C6 C7 95.66(19) . . . . ?
C1 Zr1 C6 C7 123.5(2) . . . . ?
C2 Zr1 C6 C7 151.3(2) . . . . ?
C9 Zr1 C6 C7 -76.8(2) . . . . ?
C8 Zr1 C6 C7 -37.78(18) . . . . ?
C3 Zr1 C6 C7 139.92(18) . . . . ?
C4 Zr1 C6 C7 106.98(19) . . . . ?
Ir1 Zr1 C6 C7 4.6(2) . . . . ?
C7 Zr1 C6 C10 114.3(3) . . . . ?
Cl1 Zr1 C6 C10 -18.2(2) . . . . ?
C5 Zr1 C6 C10 -150.0(2) . . . . ?
C1 Zr1 C6 C10 -122.2(2) . . . . ?
C2 Zr1 C6 C10 -94.4(2) . . . . ?
C9 Zr1 C6 C10 37.49(19) . . . . ?
C8 Zr1 C6 C10 76.5(2) . . . . ?
C3 Zr1 C6 C10 -105.8(2) . . . . ?
C4 Zr1 C6 C10 -138.70(19) . . . . ?
Ir1 Zr1 C6 C10 118.91(18) . . . . ?
C7 Zr1 C6 C11 -123.1(3) . . . . ?
C10 Zr1 C6 C11 122.6(3) . . . . ?
Cl1 Zr1 C6 C11 104.33(18) . . . . ?
C5 Zr1 C6 C11 -27.46(19) . . . . ?
C1 Zr1 C6 C11 0.40(18) . . . . ?
C2 Zr1 C6 C11 28.15(19) . . . . ?
C9 Zr1 C6 C11 160.1(2) . . . . ?
C8 Zr1 C6 C11 -160.9(2) . . . . ?
C3 Zr1 C6 C11 16.8(2) . . . . ?
C4 Zr1 C6 C11 -16.1(2) . . . . ?
Ir1 Zr1 C6 C11 -118.53(17) . . . . ?
C10 C6 C7 C8 3.6(3) . . . . ?
C11 C6 C7 C8 165.0(3) . . . . ?
Zr1 C6 C7 C8 70.3(2) . . . . ?
C10 C6 C7 Zr1 -66.7(2) . . . . ?
C11 C6 C7 Zr1 94.7(3) . . . . ?
C10 Zr1 C7 C6 37.67(18) . . . . ?
Cl1 Zr1 C7 C6 66.9(2) . . . . ?
C5 Zr1 C7 C6 -78.08(19) . . . . ?
C1 Zr1 C7 C6 -44.96(18) . . . . ?
C2 Zr1 C7 C6 -29.1(2) . . . . ?
C9 Zr1 C7 C6 78.1(2) . . . . ?
C8 Zr1 C7 C6 113.2(3) . . . . ?
C3 Zr1 C7 C6 -53.7(2) . . . . ?
C4 Zr1 C7 C6 -85.4(2) . . . . ?
Ir1 Zr1 C7 C6 -176.41(17) . . . . ?
C6 Zr1 C7 C8 -113.2(3) . . . . ?
C10 Zr1 C7 C8 -75.5(2) . . . . ?
Cl1 Zr1 C7 C8 -46.3(2) . . . . ?
C5 Zr1 C7 C8 168.8(2) . . . . ?
C1 Zr1 C7 C8 -158.1(2) . . . . ?
C2 Zr1 C7 C8 -142.31(19) . . . . ?
C9 Zr1 C7 C8 -35.0(2) . . . . ?
C3 Zr1 C7 C8 -166.91(19) . . . . ?
C4 Zr1 C7 C8 161.42(19) . . . . ?
Ir1 Zr1 C7 C8 70.43(19) . . . . ?
C6 C7 C8 C9 -3.0(4) . . . . ?
Zr1 C7 C8 C9 64.4(2) . . . . ?
C6 C7 C8 Zr1 -67.4(2) . . . . ?
C6 Zr1 C8 C9 -78.7(2) . . . . ?
C7 Zr1 C8 C9 -117.2(3) . . . . ?
C10 Zr1 C8 C9 -37.1(2) . . . . ?
Cl1 Zr1 C8 C9 29.2(2) . . . . ?
C5 Zr1 C8 C9 -129.4(2) . . . . ?
C1 Zr1 C8 C9 -94.9(2) . . . . ?
C2 Zr1 C8 C9 -67.2(2) . . . . ?
C3 Zr1 C8 C9 -85.4(4) . . . . ?
C4 Zr1 C8 C9 -146.6(2) . . . . ?
Ir1 Zr1 C8 C9 133.1(2) . . . . ?
C6 Zr1 C8 C7 38.51(18) . . . . ?
C10 Zr1 C8 C7 80.1(2) . . . . ?
Cl1 Zr1 C8 C7 146.47(17) . . . . ?
C5 Zr1 C8 C7 -12.2(2) . . . . ?
C1 Zr1 C8 C7 22.4(2) . . . . ?
C2 Zr1 C8 C7 50.0(2) . . . . ?
C9 Zr1 C8 C7 117.2(3) . . . . ?
C3 Zr1 C8 C7 31.8(4) . . . . ?
C4 Zr1 C8 C7 -29.4(3) . . . . ?
Ir1 Zr1 C8 C7 -109.65(19) . . . . ?
C7 C8 C9 C10 1.2(4) . . . . ?
Zr1 C8 C9 C10 63.2(2) . . . . ?
C7 C8 C9 Zr1 -62.0(2) . . . . ?
C6 Zr1 C9 C8 77.7(2) . . . . ?
C7 Zr1 C9 C8 36.38(19) . . . . ?
C10 Zr1 C9 C8 115.9(3) . . . . ?
Cl1 Zr1 C9 C8 -151.9(2) . . . . ?
C5 Zr1 C9 C8 68.1(2) . . . . ?
C1 Zr1 C9 C8 95.2(2) . . . . ?
C2 Zr1 C9 C8 129.7(2) . . . . ?
C3 Zr1 C9 C8 147.5(2) . . . . ?
C4 Zr1 C9 C8 88.9(4) . . . . ?
Ir1 Zr1 C9 C8 -49.0(2) . . . . ?
C6 Zr1 C9 C10 -38.21(18) . . . . ?
C7 Zr1 C9 C10 -79.5(2) . . . . ?
Cl1 Zr1 C9 C10 92.21(18) . . . . ?
C5 Zr1 C9 C10 -47.8(2) . . . . ?
C1 Zr1 C9 C10 -20.7(2) . . . . ?
C2 Zr1 C9 C10 13.8(2) . . . . ?
C8 Zr1 C9 C10 -115.9(3) . . . . ?
C3 Zr1 C9 C10 31.6(3) . . . . ?
C4 Zr1 C9 C10 -27.0(4) . . . . ?
Ir1 Zr1 C9 C10 -164.96(17) . . . . ?
C7 C6 C10 C9 -2.9(3) . . . . ?
C11 C6 C10 C9 -164.4(3) . . . . ?
Zr1 C6 C10 C9 -69.5(2) . . . . ?
C7 C6 C10 Zr1 66.6(2) . . . . ?
C11 C6 C10 Zr1 -94.9(3) . . . . ?
C8 C9 C10 C6 1.0(4) . . . . ?
Zr1 C9 C10 C6 66.9(2) . . . . ?
C8 C9 C10 Zr1 -65.8(2) . . . . ?
C7 Zr1 C10 C6 -37.60(18) . . . . ?
Cl1 Zr1 C10 C6 163.37(19) . . . . ?
C5 Zr1 C10 C6 30.4(2) . . . . ?
C1 Zr1 C10 C6 45.97(19) . . . . ?
C2 Zr1 C10 C6 79.09(19) . . . . ?
C9 Zr1 C10 C6 -113.7(3) . . . . ?
C8 Zr1 C10 C6 -78.1(2) . . . . ?
C3 Zr1 C10 C6 86.5(2) . . . . ?
C4 Zr1 C10 C6 55.1(2) . . . . ?
Ir1 Zr1 C10 C6 -92.3(2) . . . . ?
C6 Zr1 C10 C9 113.7(3) . . . . ?
C7 Zr1 C10 C9 76.2(2) . . . . ?
Cl1 Zr1 C10 C9 -82.89(18) . . . . ?
C5 Zr1 C10 C9 144.12(19) . . . . ?
C1 Zr1 C10 C9 159.7(2) . . . . ?
C2 Zr1 C10 C9 -167.2(2) . . . . ?
C8 Zr1 C10 C9 35.69(19) . . . . ?
C3 Zr1 C10 C9 -159.73(18) . . . . ?
C4 Zr1 C10 C9 168.84(18) . . . . ?
Ir1 Zr1 C10 C9 21.4(2) . . . . ?
C7 C6 C11 C13 38.6(4) . . . . ?
C10 C6 C11 C13 -163.1(3) . . . . ?
Zr1 C6 C11 C13 117.7(2) . . . . ?
C7 C6 C11 C1 -79.7(3) . . . . ?
C10 C6 C11 C1 78.7(3) . . . . ?
Zr1 C6 C11 C1 -0.6(2) . . . . ?
C7 C6 C11 C12 161.8(3) . . . . ?
C10 C6 C11 C12 -39.9(4) . . . . ?
Zr1 C6 C11 C12 -119.1(2) . . . . ?
C2 C1 C11 C6 -77.9(3) . . . . ?
C5 C1 C11 C6 78.4(3) . . . . ?
Zr1 C1 C11 C6 0.5(2) . . . . ?
C2 C1 C11 C13 163.6(3) . . . . ?
C5 C1 C11 C13 -40.2(4) . . . . ?
Zr1 C1 C11 C13 -118.0(2) . . . . ?
C2 C1 C11 C12 40.1(4) . . . . ?
C5 C1 C11 C12 -163.6(3) . . . . ?
Zr1 C1 C11 C12 118.6(2) . . . . ?
C18 Ir1 C14 C15 -117.5(3) . . . . ?
C16 Ir1 C14 C15 -37.8(2) . . . . ?
C17 Ir1 C14 C15 -79.9(2) . . . . ?
Zr1 Ir1 C14 C15 108.3(2) . . . . ?
C16 Ir1 C14 C18 79.7(2) . . . . ?
C15 Ir1 C14 C18 117.5(3) . . . . ?
C17 Ir1 C14 C18 37.6(2) . . . . ?
Zr1 Ir1 C14 C18 -134.17(17) . . . . ?
C18 Ir1 C14 C19 119.4(4) . . . . ?
C16 Ir1 C14 C19 -160.9(4) . . . . ?
C15 Ir1 C14 C19 -123.1(4) . . . . ?
C17 Ir1 C14 C19 156.9(4) . . . . ?
Zr1 Ir1 C14 C19 -14.8(4) . . . . ?
C18 C14 C15 C16 0.1(4) . . . . ?
C19 C14 C15 C16 -176.7(3) . . . . ?
Ir1 C14 C15 C16 61.7(2) . . . . ?
C18 C14 C15 C20 176.7(3) . . . . ?
C19 C14 C15 C20 0.0(6) . . . . ?
Ir1 C14 C15 C20 -121.7(4) . . . . ?
C18 C14 C15 Ir1 -61.6(2) . . . . ?
C19 C14 C15 Ir1 121.6(3) . . . . ?
C18 Ir1 C15 C14 37.85(19) . . . . ?
C16 Ir1 C15 C14 117.8(3) . . . . ?
C17 Ir1 C15 C14 80.2(2) . . . . ?
Zr1 Ir1 C15 C14 -115.52(18) . . . . ?
C18 Ir1 C15 C16 -79.9(2) . . . . ?
C14 Ir1 C15 C16 -117.8(3) . . . . ?
C17 Ir1 C15 C16 -37.6(2) . . . . ?
Zr1 Ir1 C15 C16 126.69(19) . . . . ?
C18 Ir1 C15 C20 160.2(4) . . . . ?
C16 Ir1 C15 C20 -119.8(4) . . . . ?
C14 Ir1 C15 C20 122.4(4) . . . . ?
C17 Ir1 C15 C20 -157.4(4) . . . . ?
Zr1 Ir1 C15 C20 6.9(4) . . . . ?
C14 C15 C16 C17 0.8(4) . . . . ?
C20 C15 C16 C17 -175.9(3) . . . . ?
Ir1 C15 C16 C17 62.8(2) . . . . ?
C14 C15 C16 C21 175.2(3) . . . . ?
C20 C15 C16 C21 -1.5(6) . . . . ?
Ir1 C15 C16 C21 -122.8(4) . . . . ?
C14 C15 C16 Ir1 -62.0(2) . . . . ?
C20 C15 C16 Ir1 121.3(3) . . . . ?
C18 Ir1 C16 C17 -37.0(2) . . . . ?
C14 Ir1 C16 C17 -79.8(2) . . . . ?
C15 Ir1 C16 C17 -116.6(3) . . . . ?
Zr1 Ir1 C16 C17 140.26(18) . . . . ?
C18 Ir1 C16 C15 79.6(2) . . . . ?
C14 Ir1 C16 C15 36.80(19) . . . . ?
C17 Ir1 C16 C15 116.6(3) . . . . ?
Zr1 Ir1 C16 C15 -103.1(2) . . . . ?
C18 Ir1 C16 C21 -160.3(5) . . . . ?
C14 Ir1 C16 C21 156.9(5) . . . . ?
C15 Ir1 C16 C21 120.1(5) . . . . ?
C17 Ir1 C16 C21 -123.3(5) . . . . ?
Zr1 Ir1 C16 C21 17.0(5) . . . . ?
C15 C16 C17 C18 -1.4(4) . . . . ?
C21 C16 C17 C18 -175.6(3) . . . . ?
Ir1 C16 C17 C18 61.0(2) . . . . ?
C15 C16 C17 C22 174.3(3) . . . . ?
C21 C16 C17 C22 0.0(6) . . . . ?
Ir1 C16 C17 C22 -123.3(3) . . . . ?
C15 C16 C17 Ir1 -62.4(2) . . . . ?
C21 C16 C17 Ir1 123.4(4) . . . . ?
C18 Ir1 C17 C16 118.3(3) . . . . ?
C14 Ir1 C17 C16 80.2(2) . . . . ?
C15 Ir1 C17 C16 38.3(2) . . . . ?
Zr1 Ir1 C17 C16 -113.5(3) . . . . ?
C16 Ir1 C17 C18 -118.3(3) . . . . ?
C14 Ir1 C17 C18 -38.1(2) . . . . ?
C15 Ir1 C17 C18 -80.0(2) . . . . ?
Zr1 Ir1 C17 C18 128.2(2) . . . . ?
C18 Ir1 C17 C22 -120.7(5) . . . . ?
C16 Ir1 C17 C22 121.0(4) . . . . ?
C14 Ir1 C17 C22 -158.7(4) . . . . ?
C15 Ir1 C17 C22 159.3(4) . . . . ?
Zr1 Ir1 C17 C22 7.5(6) . . . . ?
C16 C17 C18 C14 1.4(4) . . . . ?
C22 C17 C18 C14 -174.2(3) . . . . ?
Ir1 C17 C18 C14 62.7(2) . . . . ?
C16 C17 C18 C23 174.8(3) . . . . ?
C22 C17 C18 C23 -0.8(6) . . . . ?
Ir1 C17 C18 C23 -123.9(4) . . . . ?
C16 C17 C18 Ir1 -61.3(2) . . . . ?
C22 C17 C18 Ir1 123.1(3) . . . . ?
C15 C14 C18 C17 -0.9(4) . . . . ?
C19 C14 C18 C17 175.9(3) . . . . ?
Ir1 C14 C18 C17 -63.1(2) . . . . ?
C15 C14 C18 C23 -174.5(3) . . . . ?
C19 C14 C18 C23 2.3(5) . . . . ?
Ir1 C14 C18 C23 123.3(3) . . . . ?
C15 C14 C18 Ir1 62.2(2) . . . . ?
C19 C14 C18 Ir1 -121.0(3) . . . . ?
C16 Ir1 C18 C17 36.9(2) . . . . ?
C14 Ir1 C18 C17 116.9(3) . . . . ?
C15 Ir1 C18 C17 79.9(2) . . . . ?
Zr1 Ir1 C18 C17 -139.89(19) . . . . ?
C16 Ir1 C18 C14 -80.0(2) . . . . ?
C15 Ir1 C18 C14 -36.99(19) . . . . ?
C17 Ir1 C18 C14 -116.9(3) . . . . ?
Zr1 Ir1 C18 C14 103.2(2) . . . . ?
C16 Ir1 C18 C23 160.2(4) . . . . ?
C14 Ir1 C18 C23 -119.8(4) . . . . ?
C15 Ir1 C18 C23 -156.8(4) . . . . ?
C17 Ir1 C18 C23 123.3(4) . . . . ?
Zr1 Ir1 C18 C23 -16.6(4) . . . . ?
